data_1100475
loop_
_publ_author_name
'M\"ohlen, M.'
'Harms, K.'
'Dehnicke, K.'
'Magull, J.'
'Goesmann, H.'
'Fenske, D.'

_publ_section_title
;
 Phosphanimin- und Phosphaniminato-Komplexe von Bor. Synthese und
 Kristallstrukturen von [BF~3~(Me~3~SiNPEt~3~)], [BCl~2~(NPPh~3~)]~2~,
 [BCl~2~(NPEt~3~)]~2~, [B~2~Cl~3~(NPEt~3~)~2~]^+^BCl~4~^-^ und
 [B~2~Cl~2~(NPiPr~3~)~3~]^+^BCl~4~^-^
;
_journal_coden_ASTM ZAACAB
_journal_issue 10
_journal_name_full
;
 Zeitschrift fuer Anorganische und Allgemeine Chemie
;
_journal_page_first 1692
_journal_page_last 1700
_journal_paper_doi 10.1002/zaac.19966221011
_journal_volume 622
_journal_year 1996
_chemical_formula_sum 'C28 H65 B3 Cl8 N3 P3'
_space_group_IT_number 33
_symmetry_cell_setting orthorhombic
_symmetry_Int_Tables_number 33
_symmetry_space_group_name_Hall 'P 2c -2n'
_symmetry_space_group_name_H-M 'P n a 21'
_cell_angle_alpha 90
_cell_angle_beta 90
_cell_angle_gamma 90
_cell_formula_units_Z 4
_cell_length_a 19.765(4)
_cell_length_b 8.602(2)
_cell_length_c 26.127(5)
_cod_database_code 1100475

loop_
_symmetry_equiv_pos_site_id
_symmetry_equiv_pos_as_xyz
1 x,y,z
2 -x,-y,1/2+z
3 1/2-x,1/2+y,1/2+z
4 1/2+x,1/2-y,z

loop_
_atom_site_label
_atom_site_type_symbol
_atom_site_fract_x
_atom_site_fract_y
_atom_site_fract_z
B1 B 0.9306(3) 0.1081(5) 0.7471(2)
Cl1 Cl 0.9232(1) 0.3254(1) 0.7478(1)
Cl2 Cl 0.8428(1) 0.0250(1) 0.7448(1)
N1 N 0.9764(2) 0.0426(5) 0.7896(1)
C1 C 0.8854(3) 0.0240(7) 0.8721(2)
C2 C 0.8594(4) 0.1895(8) 0.8728(2)
C3 C 0.8707(4) -0.0567(9) 0.9242(2)
C4 C 1.0011(3) -0.1932(6) 0.8567(2)
C5 C 0.9518(4) -0.3069(7) 0.8318(2)
C6 C 1.0264(4) -0.2497(9) 0.9095(2)
C7 C 1.0316(3) 0.1324(6) 0.8856(1)
C8 C 1.0209(4) 0.1374(9) 0.9441(2)
C9 C 1.0320(4) 0.2972(7) 0.8644(2)
P1 P 0.9726(1) 0.0056(2) 0.8510(1)
N2 N 0.9795(2) 0.0447(5) 0.7067(1)
P2 P 0.9816(1) 0.0100(2) 0.6453(1)
C10 C 0.8974(3) 0.0336(7) 0.6189(2)
C11 C 0.8719(4) 0.2001(9) 0.6196(2)
C12 C 0.8900(4) -0.0395(10) 0.5647(2)
C13 C 1.0103(3) -0.1907(6) 0.6404(1)
C14 C 0.9549(4) -0.3017(8) 0.6599(2)
C15 C 1.0414(4) -0.2453(9) 0.5900(2)
C16 C 1.0446(3) 0.1341(6) 0.6158(1)
C17 C 1.0432(4) 0.2988(8) 0.6380(2)
C18 C 1.0431(4) 0.1407(9) 0.5566(2)
B2 B 1.0256(3) -0.0088(5) 0.7489(2)
N3 N 1.0861(2) -0.0776(4) 0.7501(2)
P3 P 1.1632(1) -0.1144(1) 0.7531(1)
C19 C 1.1793(3) -0.3228(5) 0.7565(2)
C20 C 1.1542(5) -0.3955(9) 0.8067(2)
C21 C 1.1518(5) -0.4074(9) 0.7097(3)
C22 C 1.2006(3) -0.0328(7) 0.8119(2)
C23 C 1.2732(4) -0.0823(10) 0.8234(2)
C24 C 1.1935(4) 0.1439(8) 0.8147(2)
C25 C 1.2086(3) -0.0466(6) 0.6956(2)
C26 C 1.2811(4) -0.1045(11) 0.6890(2)
C27 C 1.2047(4) 0.1293(9) 0.6889(2)
B3 B 0.8166(4) 0.4938(8) 0.4945(2)
Cl3 Cl 0.9049(1) 0.5067(2) 0.5192(1)
Cl4 Cl 0.8056(1) 0.6482(2) 0.4462(1)
Cl5 Cl 0.7543(1) 0.5203(2) 0.5450(1)
Cl6 Cl 0.8050(1) 0.3025(2) 0.4655(1)
C28 C 1.1991(5) 0.5310(12) 0.5084(3)
Cl7 Cl 1.1152(2) 0.5064(3) 0.4827(1)
Cl8 Cl 1.1992(1) 0.5011(3) 0.5735(1)
H1 H 0.8575(3) -0.0322(7) 0.8461(2)
H2 H 0.8693(34) 0.2499(83) 0.8460(24)
H3 H 0.8118(40) 0.1859(74) 0.8806(23)
H4 H 0.8860(36) 0.2517(80) 0.8973(24)
H5 H 0.8854(33) -0.1802(78) 0.9257(22)
H6 H 0.8873(35) 0.0061(77) 0.9496(26)
H7 H 0.8193(37) -0.0802(70) 0.9277(22)
H8 H 1.0422(3) -0.1979(6) 0.8344(2)
H9 H 0.9267(30) -0.2656(72) 0.7981(21)
H10 H 0.9695(30) -0.4155(79) 0.8344(20)
H11 H 0.9134(35) -0.3245(69) 0.8544(22)
H12 H 1.0676(37) -0.1949(77) 0.9198(22)
H13 H 0.9888(32) -0.2558(73) 0.9333(23)
H14 H 1.0414(32) -0.3552(87) 0.9046(22)
H15 H 1.0779(3) 0.0891(6) 0.8798(1)
H16 H 1.0199(31) 0.0266(80) 0.9575(24)
H17 H 1.0651(35) 0.1890(74) 0.9596(23)
H18 H 0.9795(33) 0.1870(74) 0.9554(23)
H19 H 1.0395(28) 0.2941(61) 0.8314(20)
H20 H 0.9927(36) 0.3647(73) 0.8732(21)
H21 H 1.0630(33) 0.3611(69) 0.8802(21)
H22 H 0.8664(3) -0.0265(7) 0.6418(2)
H23 H 0.8728(33) 0.2447(78) 0.6545(25)
H24 H 0.8884(35) 0.2728(81) 0.5951(25)
H25 H 0.8197(40) 0.1827(73) 0.6068(23)
H26 H 0.9055(34) -0.1471(83) 0.5623(23)
H27 H 0.8453(40) -0.0126(71) 0.5541(24)
H28 H 0.9127(34) 0.0291(75) 0.5388(26)
H29 H 1.0477(3) -0.1997(6) 0.6661(1)
H30 H 0.9331(34) -0.2500(78) 0.6889(22)
H31 H 0.9189(34) -0.3106(72) 0.6323(23)
H32 H 0.9780(33) -0.3992(79) 0.6779(21)
H33 H 1.0801(34) -0.1782(76) 0.5753(22)
H34 H 1.0537(34) -0.3499(84) 0.5913(21)
H35 H 1.0045(29) -0.2494(71) 0.5590(22)
H36 H 1.0895(3) 0.0894(6) 0.6253(1)
H37 H 1.0456(30) 0.3068(67) 0.6813(21)
H38 H 1.0791(36) 0.3426(81) 0.6267(24)
H39 H 0.9994(40) 0.3489(78) 0.6280(24)
H40 H 1.0444(32) 0.0254(84) 0.5419(26)
H41 H 1.0104(36) 0.2160(81) 0.5445(24)
H42 H 1.0827(38) 0.1912(81) 0.5454(25)
H43 H 1.2296(3) -0.3362(6) 0.7559(2)
H44 H 1.1703(38) -0.3544(86) 0.8379(27)
H45 H 1.1165(48) -0.4184(99) 0.7878(30)
H46 H 1.1686(39) -0.5362(97) 0.8000(24)
H47 H 1.1551(50) -0.376(11) 0.6833(31)
H48 H 1.1718(45) -0.506(10) 0.7074(28)
H49 H 1.0938(45) -0.4012(88) 0.7028(2)
H50 H 1.1727(3) -0.0745(7) 0.8407(2)
H51 H 1.2737(35) -0.1951(88) 0.8264(24)
H52 H 1.3070(38) -0.0190(78) 0.7964(25)
H53 H 1.2875(34) -0.0419(72) 0.8594(25)
H54 H 1.1536(42) 0.1792(74) 0.8007(23)
H55 H 1.2005(29) 0.1632(63) 0.8529(21)
H56 H 1.2312(34) 0.1902(68) 0.7880(24)
H57 H 1.1830(3) -0.0908(6) 0.6660(2)
H58 H 1.2746(37) -0.2248(88) 0.6867(24)
H59 H 1.3019(36) -0.0723(84) 0.6598(26)
H60 H 1.3182(35) -0.0588(77) 0.7212(23)
H61 H 1.1527(40) 0.1626(76) 0.6995(23)
H62 H 1.2365(40) 0.1795(81) 0.7057(25)
H63 H 1.2084(32) 0.1655(73) 0.6575(24)
H64 H 1.2302(5) 0.4563(12) 0.4918(3)
H65 H 1.2154(5) 0.6374(12) 0.5008(3)

loop_
_atom_type_symbol
_atom_type_radius_bond
C 0.68
H 0.23
B 0.83
Cl 0.99
N 0.68
P 1.05
